data_7160397
loop_
_publ_author_name
'Chang, Xin'
'Han, Xiao-Wen'
'Zhu, Hai-Tao'
'Zhou, Ni-Ni'
'Yang, Nan'
'Shen, Cheng-Ping'
'Qi, Chunxuan'
'Zhou, An-Xi'
'Feng, Hai-Tao'
'Tang, Ben Zhong'

_publ_section_title
;
 Phosphinylation/cyclization of propynolaldehydes to isobenzo-furanylic
 phosphine oxides displaying AIE properties.
;
_journal_issue 13
_journal_name_full 'Organic &amp; biomolecular chemistry'
_journal_page_first 3154
_journal_page_last 3162
_journal_paper_doi 10.1039/d5ob00061k
_journal_volume 23
_journal_year 2025
_chemical_formula_moiety 'C34 H25 O2 P'
_chemical_formula_sum 'C34 H25 O2 P'
_chemical_formula_weight 496.51
_space_group_crystal_system monoclinic
_space_group_IT_number 14
_space_group_name_Hall '-P 2ybc'
_space_group_name_H-M_alt 'P 1 21/c 1'
_atom_sites_solution_hydrogens geom
_atom_sites_solution_primary iterative
_audit_creation_date 2023-02-16
_audit_creation_method
;
Olex2 1.2
(compiled 2018.05.29 svn.r3508 for OlexSys, GUI svn.r5506)
;
_audit_update_record
;
2024-11-01 deposited with the CCDC.	2025-02-26 downloaded from the CCDC.
;
_cell_angle_alpha 90
_cell_angle_beta 96.4030(10)
_cell_angle_gamma 90
_cell_formula_units_Z 8
_cell_length_a 10.3029(2)
_cell_length_b 26.9879(4)
_cell_length_c 18.4734(3)
_cell_measurement_reflns_used 6208
_cell_measurement_temperature 150(2)
_cell_measurement_theta_max 73.95
_cell_measurement_theta_min 2.91
_cell_volume 5104.55(15)
_computing_cell_refinement 'SAINT V8.40A (?, 2016)'
_computing_data_reduction 'SAINT V8.40A (?, 2016)'
_computing_molecular_graphics 'Olex2 (Dolomanov et al., 2009)'
_computing_publication_material 'Olex2 (Dolomanov et al., 2009)'
_computing_structure_refinement 'ShelXL (Sheldrick, 2015)'
_computing_structure_solution
;
Superflip (Palatinus & Chapuis, 2007;Palatinus & van der Lee, 2008;
Palatinus et al., 2012)
;
_diffrn_ambient_temperature 150.15
_diffrn_measured_fraction_theta_full 1.000
_diffrn_measured_fraction_theta_max 0.999
_diffrn_measurement_device_type 'Bruker APEX-II CCD'
_diffrn_measurement_method '\f and \w scans'
_diffrn_radiation_type CuK\a
_diffrn_radiation_wavelength 1.54178
_diffrn_reflns_av_R_equivalents 0.0563
_diffrn_reflns_av_unetI/netI 0.0704
_diffrn_reflns_Laue_measured_fraction_full 1.000
_diffrn_reflns_Laue_measured_fraction_max 0.999
_diffrn_reflns_limit_h_max 12
_diffrn_reflns_limit_h_min -12
_diffrn_reflns_limit_k_max 33
_diffrn_reflns_limit_k_min -26
_diffrn_reflns_limit_l_max 23
_diffrn_reflns_limit_l_min -23
_diffrn_reflns_number 61956
_diffrn_reflns_point_group_measured_fraction_full 1.000
_diffrn_reflns_point_group_measured_fraction_max 0.999
_diffrn_reflns_theta_full 67.679
_diffrn_reflns_theta_max 74.661
_diffrn_reflns_theta_min 2.911
_diffrn_standards_number 0
_exptl_absorpt_coefficient_mu 1.185
_exptl_absorpt_correction_T_max 0.0872
_exptl_absorpt_correction_T_min 0.0104
_exptl_absorpt_correction_type multi-scan
_exptl_absorpt_process_details
;
SADABS-2016/2 (Bruker,2016/2) was used for absorption correction.
wR2(int) was 0.0967 before and 0.0730 after correction.
The Ratio of minimum to maximum transmission is 0.1193.
The \l/2 correction factor is Not present.
;
_exptl_crystal_colour colorless
_exptl_crystal_density_diffrn 1.292
_exptl_crystal_description block
_exptl_crystal_F_000 2080
_exptl_crystal_size_max 0.39
_exptl_crystal_size_mid 0.35
_exptl_crystal_size_min 0.25
_refine_diff_density_max 0.794
_refine_diff_density_min -0.216
_refine_diff_density_rms 0.126
_refine_ls_extinction_method none
_refine_ls_goodness_of_fit_ref 1.051
_refine_ls_hydrogen_treatment constr
_refine_ls_matrix_type full
_refine_ls_number_parameters 667
_refine_ls_number_reflns 10442
_refine_ls_number_restraints 0
_refine_ls_restrained_S_all 1.051
_refine_ls_R_factor_all 0.0887
_refine_ls_R_factor_gt 0.0797
_refine_ls_shift/su_max 0.001
_refine_ls_shift/su_mean 0.000
_refine_ls_structure_factor_coef Fsqd
_refine_ls_weighting_details 'w=1/[\s^2^(Fo^2^)+(0.1378P)^2^+0.1146P] where P=(Fo^2^+2Fc^2^)/3'
_refine_ls_weighting_scheme calc
_refine_ls_wR_factor_gt 0.1848
_refine_ls_wR_factor_ref 0.1984
_reflns_Friedel_coverage 0.000
_reflns_number_gt 8405
_reflns_number_total 10442
_reflns_threshold_expression 'I > 2\s(I)'
_cod_data_source_file d5ob00061k2.cif
_cod_data_source_block cu_0214_2_0m
_cod_depositor_comments 'Adding full bibliography for 7160396--7160397.cif.'
_cod_database_code 7160397
_shelx_shelxl_version_number 2018/3
_shelx_space_group_comment
;
The symmetry employed for this shelxl refinement is uniquely defined
by the following loop, which should always be used as a source of
symmetry information in preference to the above space-group names.
They are only intended as comments.
;
_shelx_estimated_absorpt_t_max 0.756
_shelx_estimated_absorpt_t_min 0.655
_olex2_refinement_description
;
1. Fixed Uiso
 At 1.2 times of:
  All C(H) groups
2.a Aromatic/amide H refined with riding coordinates:
 C55(H55), C54(H54), C51(H51), C35(H35), C39(H39), C68(H68), C58(H58),
 C42(H42), C64(H64), C65(H65), C62(H62), C37(H37), C46(H46), C36(H36), C67(H67),
  C66(H66), C53(H53), C52(H52), C43(H43), C38(H38), C44(H44), C61(H61),
 C59(H59), C60(H60), C45(H45), C21(H21), C17(H17), C8(H8), C20(H20), C12(H12),
 C34(H34), C28(H28), C24(H24), C25(H25), C19(H19), C18(H18), C10(H10), C30(H30),
  C26(H26), C27(H27), C11(H11), C2(H2), C9(H9), C6(H6), C33(H33), C31(H31),
 C32(H32), C3(H3), C5(H5), C4(H4)
;
_olex2_submission_special_instructions 'No special instructions were received'

loop_
_space_group_symop_operation_xyz
'x, y, z'
'-x, y+1/2, -z+1/2'
'-x, -y, -z'
'x, -y-1/2, z-1/2'

loop_
_atom_site_label
_atom_site_type_symbol
_atom_site_fract_x
_atom_site_fract_y
_atom_site_fract_z
_atom_site_U_iso_or_equiv
_atom_site_adp_type
_atom_site_occupancy
_atom_site_site_symmetry_order
_atom_site_calc_flag
_atom_site_refinement_flags_posn
_atom_site_refinement_flags_adp
_atom_site_refinement_flags_occupancy
_atom_site_disorder_assembly
_atom_site_disorder_group
P2 P 0.27465(5) 0.22480(2) 0.15556(3) 0.05281(16) Uani 1 1 d . . . . .
O3 O 0.36898(15) 0.22650(6) 0.10042(9) 0.0591(4) Uani 1 1 d . . . . .
O4 O 0.12015(14) 0.29313(5) 0.21526(8) 0.0556(3) Uani 1 1 d . . . . .
C49 C 0.1290(2) 0.36311(8) 0.15123(12) 0.0563(4) Uani 1 1 d . . . . .
C47 C 0.2004(2) 0.28445(8) 0.16191(12) 0.0544(4) Uani 1 1 d . . . . .
C40 C 0.1441(2) 0.18091(8) 0.13458(12) 0.0542(4) Uani 1 1 d . . . . .
C41 C 0.3480(2) 0.20859(8) 0.24548(12) 0.0561(4) Uani 1 1 d . . . . .
C63 C -0.1535(2) 0.36684(9) 0.35464(12) 0.0581(5) Uani 1 1 d . . . . .
C50 C 0.2078(2) 0.32643(8) 0.12062(12) 0.0555(4) Uani 1 1 d . . . . .
C48 C 0.0759(2) 0.34087(8) 0.20868(12) 0.0560(4) Uani 1 1 d . . . . .
C56 C -0.0789(2) 0.33802(9) 0.30525(12) 0.0575(5) Uani 1 1 d . . . . .
C55 C -0.0098(2) 0.36104(8) 0.25717(12) 0.0577(5) Uani 1 1 d . . . . .
H55 H -0.019459 0.396039 0.255167 0.069 Uiso 1 1 calc R . . . .
C54 C 0.1157(2) 0.41124(8) 0.12028(13) 0.0605(5) Uani 1 1 d . . . . .
H54 H 0.062940 0.435589 0.139913 0.073 Uiso 1 1 calc R . . . .
C51 C 0.2727(2) 0.33839(9) 0.05855(12) 0.0597(5) Uani 1 1 d . . . . .
H51 H 0.324266 0.314450 0.037162 0.072 Uiso 1 1 calc R . . . .
C57 C -0.0856(2) 0.28274(9) 0.30814(13) 0.0583(5) Uani 1 1 d . . . . .
C35 C 0.1640(2) 0.13128(8) 0.15286(13) 0.0599(5) Uani 1 1 d . . . . .
H35 H 0.241863 0.121419 0.181660 0.072 Uiso 1 1 calc R . . . .
C39 C 0.0299(2) 0.19544(9) 0.09248(13) 0.0614(5) Uani 1 1 d . . . . .
H39 H 0.015675 0.229290 0.079899 0.074 Uiso 1 1 calc R . . . .
C68 C -0.1199(2) 0.41565(9) 0.37411(13) 0.0598(5) Uani 1 1 d . . . . .
H68 H -0.047031 0.430678 0.355574 0.072 Uiso 1 1 calc R . . . .
C58 C -0.1390(2) 0.25631(9) 0.24706(14) 0.0640(5) Uani 1 1 d . . . . .
H58 H -0.172016 0.273664 0.204172 0.077 Uiso 1 1 calc R . . . .
C42 C 0.2696(2) 0.19758(9) 0.30021(13) 0.0607(5) Uani 1 1 d . . . . .
H42 H 0.177148 0.198600 0.290195 0.073 Uiso 1 1 calc R . . . .
C64 C -0.2622(2) 0.34595(9) 0.38306(13) 0.0620(5) Uani 1 1 d . . . . .
H64 H -0.287187 0.312868 0.370690 0.074 Uiso 1 1 calc R . . . .
C65 C -0.3331(2) 0.37284(11) 0.42871(14) 0.0667(6) Uani 1 1 d . . . . .
H65 H -0.406665 0.358230 0.447115 0.080 Uiso 1 1 calc R . . . .
C62 C -0.0389(2) 0.25672(10) 0.37103(14) 0.0649(5) Uani 1 1 d . . . . .
H62 H -0.003785 0.274191 0.413392 0.078 Uiso 1 1 calc R . . . .
C37 C -0.0422(2) 0.11074(10) 0.08722(14) 0.0677(6) Uani 1 1 d . . . . .
H37 H -0.105928 0.086634 0.070732 0.081 Uiso 1 1 calc R . . . .
C46 C 0.4838(2) 0.20762(9) 0.26083(14) 0.0637(5) Uani 1 1 d . . . . .
H46 H 0.537517 0.215651 0.223916 0.076 Uiso 1 1 calc R . . . .
C36 C 0.0709(3) 0.09627(9) 0.12929(15) 0.0674(6) Uani 1 1 d . . . . .
H36 H 0.084568 0.062398 0.141930 0.081 Uiso 1 1 calc R . . . .
C67 C -0.1915(2) 0.44252(10) 0.42022(13) 0.0649(5) Uani 1 1 d . . . . .
H67 H -0.167518 0.475669 0.432776 0.078 Uiso 1 1 calc R . . . .
C66 C -0.2975(2) 0.42107(10) 0.44780(14) 0.0674(6) Uani 1 1 d . . . . .
H66 H -0.345740 0.439298 0.479721 0.081 Uiso 1 1 calc R . . . .
C53 C 0.1805(3) 0.42161(9) 0.06163(14) 0.0657(5) Uani 1 1 d . . . . .
H53 H 0.173592 0.453797 0.040740 0.079 Uiso 1 1 calc R . . . .
C52 C 0.2587(2) 0.38506(9) 0.03087(13) 0.0646(5) Uani 1 1 d . . . . .
H52 H 0.302194 0.393627 -0.010098 0.078 Uiso 1 1 calc R . . . .
C43 C 0.3268(3) 0.18517(9) 0.36913(14) 0.0671(5) Uani 1 1 d . . . . .
H43 H 0.273582 0.177721 0.406507 0.081 Uiso 1 1 calc R . . . .
C38 C -0.0633(2) 0.15986(10) 0.06901(14) 0.0670(6) Uani 1 1 d . . . . .
H38 H -0.141551 0.169453 0.040370 0.080 Uiso 1 1 calc R . . . .
C44 C 0.4616(3) 0.18358(10) 0.38378(14) 0.0725(6) Uani 1 1 d . . . . .
H44 H 0.500198 0.174654 0.431085 0.087 Uiso 1 1 calc R . . . .
C61 C -0.0439(3) 0.20513(10) 0.37164(17) 0.0739(6) Uani 1 1 d . . . . .
H61 H -0.010864 0.187566 0.414335 0.089 Uiso 1 1 calc R . . . .
C59 C -0.1446(3) 0.20519(10) 0.24826(17) 0.0729(6) Uani 1 1 d . . . . .
H59 H -0.181449 0.187656 0.206331 0.088 Uiso 1 1 calc R . . . .
C60 C -0.0964(3) 0.17924(10) 0.31066(18) 0.0764(7) Uani 1 1 d . . . . .
H60 H -0.099553 0.144065 0.311362 0.092 Uiso 1 1 calc R . . . .
C45 C 0.5403(3) 0.19488(11) 0.33020(15) 0.0726(6) Uani 1 1 d . . . . .
H45 H 0.632638 0.193938 0.340719 0.087 Uiso 1 1 calc R . . . .
P1 P 0.22622(5) 0.50274(2) 0.30775(3) 0.05752(17) Uani 1 1 d . . . . .
O2 O 0.37921(14) 0.43089(5) 0.25336(9) 0.0572(3) Uani 1 1 d . . . . .
O1 O 0.11092(16) 0.50092(6) 0.34930(11) 0.0668(4) Uani 1 1 d . . . . .
C15 C 0.3624(2) 0.36392(8) 0.32362(12) 0.0551(4) Uani 1 1 d . . . . .
C14 C 0.28215(19) 0.40233(8) 0.34853(12) 0.0555(4) Uani 1 1 d . . . . .
C7 C 0.3564(2) 0.54207(8) 0.34816(12) 0.0563(4) Uani 1 1 d . . . . .
C13 C 0.2941(2) 0.44229(8) 0.30285(13) 0.0572(5) Uani 1 1 d . . . . .
C22 C 0.5828(2) 0.38082(8) 0.17230(12) 0.0561(4) Uani 1 1 d . . . . .
C23 C 0.6502(2) 0.34836(8) 0.12316(12) 0.0561(4) Uani 1 1 d . . . . .
C16 C 0.4207(2) 0.38317(8) 0.26564(12) 0.0557(4) Uani 1 1 d . . . . .
C21 C 0.5082(2) 0.36028(8) 0.22024(12) 0.0559(4) Uani 1 1 d . . . . .
H21 H 0.514669 0.325263 0.224538 0.067 Uiso 1 1 calc R . . . .
C29 C 0.6046(2) 0.43523(8) 0.16719(13) 0.0580(5) Uani 1 1 d . . . . .
C17 C 0.3719(2) 0.31745(8) 0.36028(12) 0.0576(5) Uani 1 1 d . . . . .
H17 H 0.423962 0.291477 0.344267 0.069 Uiso 1 1 calc R . . . .
C1 C 0.1863(2) 0.52575(8) 0.21590(14) 0.0627(5) Uani 1 1 d . . . . .
C8 C 0.3398(2) 0.59310(9) 0.34333(14) 0.0636(5) Uani 1 1 d . . . . .
H8 H 0.264862 0.606438 0.315426 0.076 Uiso 1 1 calc R . . . .
C20 C 0.2126(2) 0.39447(9) 0.41002(12) 0.0599(5) Uani 1 1 d . . . . .
H20 H 0.159634 0.419774 0.427166 0.072 Uiso 1 1 calc R . . . .
C12 C 0.4666(2) 0.52252(9) 0.38892(14) 0.0644(5) Uani 1 1 d . . . . .
H12 H 0.478784 0.487677 0.392424 0.077 Uiso 1 1 calc R . . . .
C34 C 0.6451(2) 0.46286(9) 0.22941(14) 0.0637(5) Uani 1 1 d . . . . .
H34 H 0.657108 0.446998 0.275576 0.076 Uiso 1 1 calc R . . . .
C28 C 0.7668(2) 0.36275(9) 0.09691(13) 0.0625(5) Uani 1 1 d . . . . .
H28 H 0.804726 0.393889 0.110845 0.075 Uiso 1 1 calc R . . . .
C24 C 0.5979(2) 0.30226(9) 0.10132(13) 0.0598(5) Uani 1 1 d . . . . .
H24 H 0.518935 0.291633 0.118452 0.072 Uiso 1 1 calc R . . . .
C25 C 0.6590(2) 0.27172(9) 0.05520(13) 0.0630(5) Uani 1 1 d . . . . .
H25 H 0.621740 0.240472 0.041247 0.076 Uiso 1 1 calc R . . . .
C19 C 0.2245(2) 0.34967(9) 0.44319(13) 0.0622(5) Uani 1 1 d . . . . .
H19 H 0.178277 0.343585 0.484015 0.075 Uiso 1 1 calc R . . . .
C18 C 0.3046(2) 0.31124(9) 0.41856(13) 0.0617(5) Uani 1 1 d . . . . .
H18 H 0.310850 0.280514 0.443811 0.074 Uiso 1 1 calc R . . . .
C10 C 0.5417(2) 0.60512(10) 0.41945(14) 0.0673(6) Uani 1 1 d . . . . .
H10 H 0.605145 0.626681 0.443750 0.081 Uiso 1 1 calc R . . . .
C30 C 0.5878(3) 0.45950(10) 0.10005(15) 0.0680(6) Uani 1 1 d . . . . .
H30 H 0.560996 0.441141 0.057101 0.082 Uiso 1 1 calc R . . . .
C26 C 0.7737(2) 0.28648(10) 0.02941(14) 0.0653(5) Uani 1 1 d . . . . .
H26 H 0.814991 0.265660 -0.002579 0.078 Uiso 1 1 calc R . . . .
C27 C 0.8280(2) 0.33193(10) 0.05058(14) 0.0664(5) Uani 1 1 d . . . . .
H27 H 0.907391 0.342110 0.033420 0.080 Uiso 1 1 calc R . . . .
C11 C 0.5585(2) 0.55447(10) 0.42436(15) 0.0704(6) Uani 1 1 d . . . . .
H11 H 0.633702 0.541317 0.452250 0.084 Uiso 1 1 calc R . . . .
C2 C 0.0547(3) 0.53119(9) 0.19019(16) 0.0703(6) Uani 1 1 d . . . . .
H2 H -0.010765 0.523569 0.220799 0.084 Uiso 1 1 calc R . . . .
C9 C 0.4317(3) 0.62454(9) 0.37890(14) 0.0676(6) Uani 1 1 d . . . . .
H9 H 0.419665 0.659400 0.375626 0.081 Uiso 1 1 calc R . . . .
C6 C 0.2814(3) 0.53728(10) 0.17133(15) 0.0697(6) Uani 1 1 d . . . . .
H6 H 0.371122 0.533319 0.188619 0.084 Uiso 1 1 calc R . . . .
C33 C 0.6679(3) 0.51332(10) 0.22444(18) 0.0755(6) Uani 1 1 d . . . . .
H33 H 0.696031 0.531681 0.267195 0.091 Uiso 1 1 calc R . . . .
C31 C 0.6096(3) 0.50991(11) 0.09520(17) 0.0770(7) Uani 1 1 d . . . . .
H31 H 0.597063 0.525958 0.049182 0.092 Uiso 1 1 calc R . . . .
C32 C 0.6500(3) 0.53716(11) 0.15776(19) 0.0809(7) Uani 1 1 d . . . . .
H32 H 0.665111 0.571782 0.154651 0.097 Uiso 1 1 calc R . . . .
C3 C 0.0200(3) 0.54779(11) 0.11964(18) 0.0805(8) Uani 1 1 d . . . . .
H3 H -0.069692 0.550880 0.101617 0.097 Uiso 1 1 calc R . . . .
C5 C 0.2452(3) 0.55467(11) 0.10129(17) 0.0805(7) Uani 1 1 d . . . . .
H5 H 0.310309 0.563079 0.070828 0.097 Uiso 1 1 calc R . . . .
C4 C 0.1143(3) 0.55978(11) 0.07570(17) 0.0831(8) Uani 1 1 d . . . . .
H4 H 0.089797 0.571597 0.027680 0.100 Uiso 1 1 calc R . . . .

loop_
_atom_site_aniso_label
_atom_site_aniso_U_11
_atom_site_aniso_U_22
_atom_site_aniso_U_33
_atom_site_aniso_U_23
_atom_site_aniso_U_13
_atom_site_aniso_U_12
P2 0.0484(3) 0.0526(3) 0.0574(3) -0.0009(2) 0.0059(2) -0.00130(18)
O3 0.0559(7) 0.0585(8) 0.0639(8) -0.0015(6) 0.0113(6) -0.0014(6)
O4 0.0529(7) 0.0547(8) 0.0594(8) -0.0002(6) 0.0080(6) 0.0015(6)
C49 0.0549(10) 0.0563(11) 0.0567(10) -0.0044(8) 0.0018(8) -0.0017(8)
C47 0.0498(9) 0.0566(10) 0.0569(10) -0.0013(8) 0.0066(8) -0.0008(8)
C40 0.0500(9) 0.0553(10) 0.0576(10) -0.0028(8) 0.0076(8) -0.0047(8)
C41 0.0563(10) 0.0540(10) 0.0573(10) -0.0011(8) 0.0030(8) 0.0001(8)
C63 0.0507(10) 0.0650(12) 0.0575(11) -0.0015(9) 0.0010(8) 0.0034(8)
C50 0.0520(10) 0.0551(10) 0.0590(11) -0.0039(8) 0.0041(8) -0.0020(8)
C48 0.0545(10) 0.0520(10) 0.0609(11) -0.0019(8) 0.0033(8) -0.0005(8)
C56 0.0513(10) 0.0606(11) 0.0597(11) -0.0027(9) 0.0020(8) 0.0012(8)
C55 0.0534(10) 0.0565(11) 0.0627(11) -0.0017(9) 0.0043(9) 0.0016(8)
C54 0.0622(11) 0.0545(11) 0.0637(12) -0.0024(9) 0.0022(9) -0.0002(9)
C51 0.0598(11) 0.0633(12) 0.0561(11) -0.0015(9) 0.0069(9) -0.0027(9)
C57 0.0525(10) 0.0605(11) 0.0629(12) 0.0001(9) 0.0102(9) -0.0005(8)
C35 0.0568(11) 0.0578(11) 0.0651(12) 0.0000(9) 0.0060(9) -0.0019(9)
C39 0.0553(11) 0.0653(12) 0.0628(12) -0.0020(9) 0.0031(9) -0.0004(9)
C68 0.0546(10) 0.0620(12) 0.0625(11) -0.0019(9) 0.0042(9) 0.0036(8)
C58 0.0590(11) 0.0635(12) 0.0702(13) -0.0027(10) 0.0102(10) -0.0042(9)
C42 0.0612(11) 0.0590(11) 0.0615(11) -0.0006(9) 0.0055(9) -0.0018(9)
C64 0.0522(10) 0.0716(13) 0.0613(11) -0.0017(10) 0.0031(9) 0.0001(9)
C65 0.0528(11) 0.0849(16) 0.0619(12) -0.0019(11) 0.0042(9) 0.0045(10)
C62 0.0606(11) 0.0693(13) 0.0658(12) 0.0023(10) 0.0113(10) 0.0003(10)
C37 0.0617(12) 0.0738(14) 0.0681(13) -0.0090(11) 0.0090(10) -0.0150(10)
C46 0.0557(11) 0.0689(13) 0.0658(12) -0.0060(10) 0.0036(9) 0.0052(9)
C36 0.0675(13) 0.0589(12) 0.0766(14) -0.0020(10) 0.0117(11) -0.0092(10)
C67 0.0620(12) 0.0677(13) 0.0641(12) -0.0037(10) 0.0038(10) 0.0105(10)
C66 0.0572(11) 0.0816(15) 0.0630(12) -0.0052(11) 0.0048(9) 0.0154(10)
C53 0.0739(14) 0.0581(12) 0.0640(12) 0.0042(10) 0.0027(10) -0.0043(10)
C52 0.0681(13) 0.0650(13) 0.0609(12) 0.0016(10) 0.0079(10) -0.0065(10)
C43 0.0781(14) 0.0641(13) 0.0593(12) -0.0001(10) 0.0082(10) -0.0010(11)
C38 0.0548(11) 0.0781(15) 0.0666(13) -0.0055(11) -0.0001(9) -0.0041(10)
C44 0.0818(16) 0.0704(14) 0.0622(13) 0.0003(11) -0.0057(11) 0.0091(12)
C61 0.0693(13) 0.0736(15) 0.0820(16) 0.0187(13) 0.0229(12) 0.0074(11)
C59 0.0718(14) 0.0656(14) 0.0833(16) -0.0073(12) 0.0171(12) -0.0110(11)
C60 0.0761(15) 0.0614(13) 0.0964(19) 0.0022(12) 0.0308(14) -0.0038(11)
C45 0.0595(12) 0.0808(15) 0.0749(15) -0.0069(12) -0.0035(11) 0.0081(11)
P1 0.0502(3) 0.0529(3) 0.0692(3) -0.0003(2) 0.0057(2) 0.00067(19)
O2 0.0537(7) 0.0540(8) 0.0638(8) 0.0027(6) 0.0065(6) 0.0011(6)
O1 0.0562(8) 0.0604(9) 0.0854(11) 0.0012(8) 0.0146(8) 0.0017(6)
C15 0.0496(9) 0.0564(10) 0.0587(10) -0.0008(8) 0.0032(8) -0.0032(8)
C14 0.0493(9) 0.0554(10) 0.0608(11) -0.0039(8) 0.0019(8) -0.0023(8)
C7 0.0512(10) 0.0573(11) 0.0606(11) -0.0022(9) 0.0064(8) -0.0027(8)
C13 0.0493(9) 0.0569(11) 0.0651(11) -0.0007(9) 0.0049(8) -0.0004(8)
C22 0.0490(9) 0.0595(11) 0.0591(11) 0.0025(9) 0.0025(8) 0.0004(8)
C23 0.0504(9) 0.0598(11) 0.0572(10) 0.0036(8) 0.0027(8) 0.0011(8)
C16 0.0512(10) 0.0539(10) 0.0611(11) 0.0025(8) 0.0027(8) -0.0002(8)
C21 0.0530(10) 0.0533(10) 0.0613(11) 0.0012(8) 0.0059(8) -0.0007(8)
C29 0.0488(9) 0.0574(11) 0.0672(12) 0.0035(9) 0.0043(8) -0.0016(8)
C17 0.0569(10) 0.0538(11) 0.0616(11) -0.0013(8) 0.0038(9) -0.0011(8)
C1 0.0636(12) 0.0524(10) 0.0697(13) -0.0017(9) -0.0040(10) 0.0019(9)
C8 0.0630(12) 0.0595(12) 0.0675(13) 0.0039(10) 0.0037(10) -0.0012(9)
C20 0.0542(10) 0.0646(12) 0.0608(11) -0.0054(9) 0.0061(9) -0.0022(9)
C12 0.0577(11) 0.0631(12) 0.0718(13) -0.0038(10) 0.0045(10) 0.0027(9)
C34 0.0555(11) 0.0655(13) 0.0698(13) -0.0023(10) 0.0060(9) -0.0059(9)
C28 0.0563(11) 0.0657(12) 0.0656(12) 0.0023(10) 0.0068(9) -0.0016(9)
C24 0.0540(10) 0.0635(12) 0.0625(11) 0.0030(9) 0.0082(9) 0.0011(9)
C25 0.0662(12) 0.0593(12) 0.0630(12) -0.0006(9) 0.0048(10) 0.0021(9)
C19 0.0590(11) 0.0712(13) 0.0566(11) 0.0001(9) 0.0079(9) -0.0093(9)
C18 0.0638(12) 0.0609(12) 0.0602(11) 0.0037(9) 0.0058(9) -0.0047(9)
C10 0.0608(12) 0.0754(14) 0.0663(13) -0.0076(11) 0.0091(10) -0.0124(10)
C30 0.0664(12) 0.0679(13) 0.0692(13) 0.0075(11) 0.0054(10) -0.0039(10)
C26 0.0615(12) 0.0692(13) 0.0657(12) 0.0007(10) 0.0094(10) 0.0097(10)
C27 0.0540(11) 0.0772(14) 0.0690(13) 0.0035(11) 0.0115(9) -0.0001(10)
C11 0.0562(11) 0.0781(15) 0.0751(14) -0.0059(12) 0.0002(10) 0.0006(10)
C2 0.0623(12) 0.0611(12) 0.0845(16) -0.0055(11) -0.0044(11) 0.0036(10)
C9 0.0744(14) 0.0598(12) 0.0691(13) 0.0019(10) 0.0100(11) -0.0073(10)
C6 0.0660(13) 0.0688(14) 0.0730(14) 0.0016(11) 0.0022(11) 0.0005(10)
C33 0.0672(13) 0.0681(14) 0.0905(18) -0.0054(13) 0.0059(12) -0.0107(11)
C31 0.0753(15) 0.0705(15) 0.0847(17) 0.0156(13) 0.0073(13) -0.0035(12)
C32 0.0740(15) 0.0631(14) 0.106(2) 0.0071(14) 0.0112(14) -0.0102(11)
C3 0.0766(16) 0.0702(15) 0.0888(18) -0.0039(13) -0.0164(14) 0.0096(12)
C5 0.0908(18) 0.0766(16) 0.0730(15) 0.0047(13) 0.0049(13) 0.0002(14)
C4 0.098(2) 0.0723(16) 0.0731(15) 0.0004(12) -0.0148(15) 0.0078(14)

loop_
_atom_type_symbol
_atom_type_description
_atom_type_scat_dispersion_real
_atom_type_scat_dispersion_imag
_atom_type_scat_source
C C 0.0181 0.0091 'International Tables Vol C Tables 4.2.6.8 and 6.1.1.4'
H H 0.0000 0.0000 'International Tables Vol C Tables 4.2.6.8 and 6.1.1.4'
O O 0.0492 0.0322 'International Tables Vol C Tables 4.2.6.8 and 6.1.1.4'
P P 0.2955 0.4335 'International Tables Vol C Tables 4.2.6.8 and 6.1.1.4'

loop_
_geom_angle_atom_site_label_1
_geom_angle_atom_site_label_2
_geom_angle_atom_site_label_3
_geom_angle
_geom_angle_site_symmetry_1
_geom_angle_site_symmetry_3
_geom_angle_publ_flag
O3 P2 C47 109.51(10) . . ?
O3 P2 C40 113.76(10) . . ?
O3 P2 C41 113.65(10) . . ?
C47 P2 C40 106.91(10) . . ?
C47 P2 C41 107.23(10) . . ?
C41 P2 C40 105.36(10) . . ?
C48 O4 C47 108.53(17) . . ?
C48 C49 C50 107.0(2) . . ?
C48 C49 C54 132.6(2) . . ?
C54 C49 C50 120.4(2) . . ?
O4 C47 P2 119.67(15) . . ?
C50 C47 P2 130.87(17) . . ?
C50 C47 O4 109.46(18) . . ?
C35 C40 P2 119.66(16) . . ?
C35 C40 C39 119.9(2) . . ?
C39 C40 P2 119.94(17) . . ?
C42 C41 P2 120.23(17) . . ?
C42 C41 C46 119.8(2) . . ?
C46 C41 P2 119.97(19) . . ?
C68 C63 C56 121.6(2) . . ?
C68 C63 C64 117.8(2) . . ?
C64 C63 C56 120.7(2) . . ?
C47 C50 C49 106.3(2) . . ?
C47 C50 C51 133.9(2) . . ?
C51 C50 C49 119.8(2) . . ?
O4 C48 C49 108.68(19) . . ?
O4 C48 C55 121.7(2) . . ?
C49 C48 C55 129.7(2) . . ?
C63 C56 C57 118.3(2) . . ?
C55 C56 C63 120.8(2) . . ?
C55 C56 C57 120.8(2) . . ?
C48 C55 H55 115.0 . . ?
C56 C55 C48 130.0(2) . . ?
C56 C55 H55 115.0 . . ?
C49 C54 H54 120.9 . . ?
C53 C54 C49 118.3(2) . . ?
C53 C54 H54 120.9 . . ?
C50 C51 H51 120.9 . . ?
C52 C51 C50 118.1(2) . . ?
C52 C51 H51 120.9 . . ?
C58 C57 C56 119.8(2) . . ?
C58 C57 C62 118.9(2) . . ?
C62 C57 C56 121.2(2) . . ?
C40 C35 H35 119.9 . . ?
C36 C35 C40 120.3(2) . . ?
C36 C35 H35 119.9 . . ?
C40 C39 H39 120.3 . . ?
C38 C39 C40 119.3(2) . . ?
C38 C39 H39 120.3 . . ?
C63 C68 H68 119.5 . . ?
C67 C68 C63 121.0(2) . . ?
C67 C68 H68 119.5 . . ?
C57 C58 H58 119.6 . . ?
C59 C58 C57 120.7(2) . . ?
C59 C58 H58 119.6 . . ?
C41 C42 H42 120.1 . . ?
C43 C42 C41 119.8(2) . . ?
C43 C42 H42 120.1 . . ?
C63 C64 H64 119.5 . . ?
C65 C64 C63 121.0(2) . . ?
C65 C64 H64 119.5 . . ?
C64 C65 H65 119.8 . . ?
C64 C65 C66 120.3(2) . . ?
C66 C65 H65 119.8 . . ?
C57 C62 H62 120.0 . . ?
C61 C62 C57 120.0(2) . . ?
C61 C62 H62 120.0 . . ?
C36 C37 H37 119.7 . . ?
C38 C37 H37 119.7 . . ?
C38 C37 C36 120.6(2) . . ?
C41 C46 H46 120.0 . . ?
C45 C46 C41 119.9(2) . . ?
C45 C46 H46 120.0 . . ?
C35 C36 C37 119.7(2) . . ?
C35 C36 H36 120.1 . . ?
C37 C36 H36 120.1 . . ?
C68 C67 H67 119.9 . . ?
C66 C67 C68 120.1(2) . . ?
C66 C67 H67 119.9 . . ?
C65 C66 H66 120.1 . . ?
C67 C66 C65 119.8(2) . . ?
C67 C66 H66 120.1 . . ?
C54 C53 H53 119.3 . . ?
C54 C53 C52 121.4(2) . . ?
C52 C53 H53 119.3 . . ?
C51 C52 C53 122.0(2) . . ?
C51 C52 H52 119.0 . . ?
C53 C52 H52 119.0 . . ?
C42 C43 H43 119.9 . . ?
C42 C43 C44 120.2(2) . . ?
C44 C43 H43 119.9 . . ?
C39 C38 H38 119.9 . . ?
C37 C38 C39 120.2(2) . . ?
C37 C38 H38 119.9 . . ?
C43 C44 H44 119.7 . . ?
C45 C44 C43 120.6(2) . . ?
C45 C44 H44 119.7 . . ?
C62 C61 H61 119.7 . . ?
C60 C61 C62 120.6(3) . . ?
C60 C61 H61 119.7 . . ?
C58 C59 H59 119.9 . . ?
C58 C59 C60 120.3(3) . . ?
C60 C59 H59 119.9 . . ?
C61 C60 C59 119.4(3) . . ?
C61 C60 H60 120.3 . . ?
C59 C60 H60 120.3 . . ?
C46 C45 H45 120.1 . . ?
C44 C45 C46 119.7(2) . . ?
C44 C45 H45 120.1 . . ?
O1 P1 C7 113.95(10) . . ?
O1 P1 C13 109.69(10) . . ?
O1 P1 C1 112.60(11) . . ?
C7 P1 C1 105.46(11) . . ?
C13 P1 C7 106.37(10) . . ?
C13 P1 C1 108.42(11) . . ?
C16 O2 C13 108.17(17) . . ?
C16 C15 C14 106.97(19) . . ?
C16 C15 C17 133.3(2) . . ?
C17 C15 C14 119.7(2) . . ?
C13 C14 C15 105.9(2) . . ?
C13 C14 C20 133.5(2) . . ?
C20 C14 C15 120.5(2) . . ?
C8 C7 P1 118.39(17) . . ?
C8 C7 C12 119.8(2) . . ?
C12 C7 P1 121.58(18) . . ?
O2 C13 P1 121.56(16) . . ?
O2 C13 C14 109.80(19) . . ?
C14 C13 P1 128.40(18) . . ?
C23 C22 C29 117.21(19) . . ?
C21 C22 C23 119.7(2) . . ?
C21 C22 C29 123.1(2) . . ?
C28 C23 C22 121.7(2) . . ?
C24 C23 C22 120.6(2) . . ?
C24 C23 C28 117.7(2) . . ?
O2 C16 C15 109.10(19) . . ?
O2 C16 C21 120.83(19) . . ?
C15 C16 C21 130.1(2) . . ?
C22 C21 C16 130.1(2) . . ?
C22 C21 H21 114.9 . . ?
C16 C21 H21 114.9 . . ?
C34 C29 C22 120.6(2) . . ?
C34 C29 C30 118.5(2) . . ?
C30 C29 C22 120.9(2) . . ?
C15 C17 H17 120.9 . . ?
C18 C17 C15 118.3(2) . . ?
C18 C17 H17 120.9 . . ?
C2 C1 P1 117.8(2) . . ?
C6 C1 P1 122.19(18) . . ?
C6 C1 C2 120.0(2) . . ?
C7 C8 H8 119.8 . . ?
C9 C8 C7 120.3(2) . . ?
C9 C8 H8 119.8 . . ?
C14 C20 H20 121.1 . . ?
C19 C20 C14 117.7(2) . . ?
C19 C20 H20 121.1 . . ?
C7 C12 H12 120.3 . . ?
C11 C12 C7 119.4(2) . . ?
C11 C12 H12 120.3 . . ?
C29 C34 H34 119.7 . . ?
C33 C34 C29 120.5(2) . . ?
C33 C34 H34 119.7 . . ?
C23 C28 H28 119.6 . . ?
C27 C28 C23 120.8(2) . . ?
C27 C28 H28 119.6 . . ?
C23 C24 H24 119.3 . . ?
C25 C24 C23 121.4(2) . . ?
C25 C24 H24 119.3 . . ?
C24 C25 H25 119.8 . . ?
C26 C25 C24 120.3(2) . . ?
C26 C25 H25 119.8 . . ?
C20 C19 H19 119.0 . . ?
C20 C19 C18 122.0(2) . . ?
C18 C19 H19 119.0 . . ?
C17 C18 C19 121.8(2) . . ?
C17 C18 H18 119.1 . . ?
C19 C18 H18 119.1 . . ?
C11 C10 H10 120.1 . . ?
C11 C10 C9 119.9(2) . . ?
C9 C10 H10 120.1 . . ?
C29 C30 H30 119.5 . . ?
C31 C30 C29 120.9(3) . . ?
C31 C30 H30 119.5 . . ?
C25 C26 H26 120.3 . . ?
C25 C26 C27 119.5(2) . . ?
C27 C26 H26 120.3 . . ?
C28 C27 H27 119.8 . . ?
C26 C27 C28 120.3(2) . . ?
C26 C27 H27 119.8 . . ?
C12 C11 H11 119.7 . . ?
C10 C11 C12 120.6(2) . . ?
C10 C11 H11 119.7 . . ?
C1 C2 H2 120.2 . . ?
C3 C2 C1 119.6(3) . . ?
C3 C2 H2 120.2 . . ?
C8 C9 C10 119.9(2) . . ?
C8 C9 H9 120.0 . . ?
C10 C9 H9 120.0 . . ?
C1 C6 H6 120.1 . . ?
C1 C6 C5 119.8(3) . . ?
C5 C6 H6 120.1 . . ?
C34 C33 H33 119.7 . . ?
C32 C33 C34 120.6(3) . . ?
C32 C33 H33 119.7 . . ?
C30 C31 H31 120.0 . . ?
C30 C31 C32 120.1(3) . . ?
C32 C31 H31 120.0 . . ?
C33 C32 C31 119.4(3) . . ?
C33 C32 H32 120.3 . . ?
C31 C32 H32 120.3 . . ?
C2 C3 H3 119.8 . . ?
C4 C3 C2 120.4(3) . . ?
C4 C3 H3 119.8 . . ?
C6 C5 H5 119.9 . . ?
C4 C5 C6 120.1(3) . . ?
C4 C5 H5 119.9 . . ?
C3 C4 C5 120.1(3) . . ?
C3 C4 H4 120.0 . . ?
C5 C4 H4 120.0 . . ?

loop_
_geom_bond_atom_site_label_1
_geom_bond_atom_site_label_2
_geom_bond_distance
_geom_bond_site_symmetry_2
_geom_bond_publ_flag
P2 O3 1.4848(16) . ?
P2 C47 1.792(2) . ?
P2 C40 1.801(2) . ?
P2 C41 1.800(2) . ?
O4 C47 1.375(3) . ?
O4 C48 1.368(3) . ?
C49 C50 1.436(3) . ?
C49 C48 1.384(3) . ?
C49 C54 1.420(3) . ?
C47 C50 1.373(3) . ?
C40 C35 1.391(3) . ?
C40 C39 1.393(3) . ?
C41 C42 1.395(3) . ?
C41 C46 1.397(3) . ?
C63 C56 1.478(3) . ?
C63 C68 1.399(3) . ?
C63 C64 1.407(3) . ?
C50 C51 1.427(3) . ?
C48 C55 1.433(3) . ?
C56 C55 1.350(3) . ?
C56 C57 1.495(3) . ?
C55 H55 0.9500 . ?
C54 H54 0.9500 . ?
C54 C53 1.364(4) . ?
C51 H51 0.9500 . ?
C51 C52 1.361(3) . ?
C57 C58 1.395(3) . ?
C57 C62 1.396(3) . ?
C35 H35 0.9500 . ?
C35 C36 1.382(3) . ?
C39 H39 0.9500 . ?
C39 C38 1.392(3) . ?
C68 H68 0.9500 . ?
C68 C67 1.391(3) . ?
C58 H58 0.9500 . ?
C58 C59 1.381(4) . ?
C42 H42 0.9500 . ?
C42 C43 1.383(3) . ?
C64 H64 0.9500 . ?
C64 C65 1.382(3) . ?
C65 H65 0.9500 . ?
C65 C66 1.387(4) . ?
C62 H62 0.9500 . ?
C62 C61 1.393(4) . ?
C37 H37 0.9500 . ?
C37 C36 1.383(4) . ?
C37 C38 1.379(4) . ?
C46 H46 0.9500 . ?
C46 C45 1.390(4) . ?
C36 H36 0.9500 . ?
C67 H67 0.9500 . ?
C67 C66 1.382(4) . ?
C66 H66 0.9500 . ?
C53 H53 0.9500 . ?
C53 C52 1.431(4) . ?
C52 H52 0.9500 . ?
C43 H43 0.9500 . ?
C43 C44 1.385(4) . ?
C38 H38 0.9500 . ?
C44 H44 0.9500 . ?
C44 C45 1.382(4) . ?
C61 H61 0.9500 . ?
C61 C60 1.384(4) . ?
C59 H59 0.9500 . ?
C59 C60 1.392(4) . ?
C60 H60 0.9500 . ?
C45 H45 0.9500 . ?
P1 O1 1.4852(18) . ?
P1 C7 1.806(2) . ?
P1 C13 1.781(2) . ?
P1 C1 1.811(3) . ?
O2 C13 1.371(3) . ?
O2 C16 1.368(3) . ?
C15 C14 1.434(3) . ?
C15 C16 1.386(3) . ?
C15 C17 1.423(3) . ?
C14 C13 1.383(3) . ?
C14 C20 1.425(3) . ?
C7 C8 1.389(3) . ?
C7 C12 1.394(3) . ?
C22 C23 1.488(3) . ?
C22 C21 1.354(3) . ?
C22 C29 1.490(3) . ?
C23 C28 1.400(3) . ?
C23 C24 1.397(3) . ?
C16 C21 1.437(3) . ?
C21 H21 0.9500 . ?
C29 C34 1.394(3) . ?
C29 C30 1.396(3) . ?
C17 H17 0.9500 . ?
C17 C18 1.354(3) . ?
C1 C2 1.393(3) . ?
C1 C6 1.384(4) . ?
C8 H8 0.9500 . ?
C8 C9 1.382(3) . ?
C20 H20 0.9500 . ?
C20 C19 1.355(3) . ?
C12 H12 0.9500 . ?
C12 C11 1.389(3) . ?
C34 H34 0.9500 . ?
C34 C33 1.387(4) . ?
C28 H28 0.9500 . ?
C28 C27 1.394(4) . ?
C24 H24 0.9500 . ?
C24 C25 1.386(3) . ?
C25 H25 0.9500 . ?
C25 C26 1.381(4) . ?
C19 H19 0.9500 . ?
C19 C18 1.431(4) . ?
C18 H18 0.9500 . ?
C10 H10 0.9500 . ?
C10 C11 1.379(4) . ?
C10 C9 1.389(4) . ?
C30 H30 0.9500 . ?
C30 C31 1.383(4) . ?
C26 H26 0.9500 . ?
C26 C27 1.386(4) . ?
C27 H27 0.9500 . ?
C11 H11 0.9500 . ?
C2 H2 0.9500 . ?
C2 C3 1.387(4) . ?
C9 H9 0.9500 . ?
C6 H6 0.9500 . ?
C6 C5 1.388(4) . ?
C33 H33 0.9500 . ?
C33 C32 1.384(4) . ?
C31 H31 0.9500 . ?
C31 C32 1.394(5) . ?
C32 H32 0.9500 . ?
C3 H3 0.9500 . ?
C3 C4 1.373(5) . ?
C5 H5 0.9500 . ?
C5 C4 1.385(5) . ?
C4 H4 0.9500 . ?

loop_
_geom_torsion_atom_site_label_1
_geom_torsion_atom_site_label_2
_geom_torsion_atom_site_label_3
_geom_torsion_atom_site_label_4
_geom_torsion
_geom_torsion_site_symmetry_1
_geom_torsion_site_symmetry_2
_geom_torsion_site_symmetry_3
_geom_torsion_site_symmetry_4
_geom_torsion_publ_flag
P2 C47 C50 C49 -179.47(16) . . . . ?
P2 C47 C50 C51 1.2(4) . . . . ?
P2 C40 C35 C36 -172.03(19) . . . . ?
P2 C40 C39 C38 172.00(19) . . . . ?
P2 C41 C42 C43 -179.99(18) . . . . ?
P2 C41 C46 C45 -179.71(19) . . . . ?
O3 P2 C47 O4 -172.90(15) . . . . ?
O3 P2 C47 C50 7.5(2) . . . . ?
O3 P2 C40 C35 83.3(2) . . . . ?
O3 P2 C40 C39 -88.9(2) . . . . ?
O3 P2 C41 C42 -169.50(17) . . . . ?
O3 P2 C41 C46 11.3(2) . . . . ?
O4 C47 C50 C49 0.9(2) . . . . ?
O4 C47 C50 C51 -178.5(2) . . . . ?
O4 C48 C55 C56 -13.3(3) . . . . ?
C49 C50 C51 C52 0.9(3) . . . . ?
C49 C48 C55 C56 167.8(2) . . . . ?
C49 C54 C53 C52 0.9(3) . . . . ?
C47 P2 C40 C35 -155.69(18) . . . . ?
C47 P2 C40 C39 32.2(2) . . . . ?
C47 P2 C41 C42 69.3(2) . . . . ?
C47 P2 C41 C46 -109.86(19) . . . . ?
C47 O4 C48 C49 -0.6(2) . . . . ?
C47 O4 C48 C55 -179.69(19) . . . . ?
C47 C50 C51 C52 -179.8(2) . . . . ?
C40 P2 C47 O4 63.43(18) . . . . ?
C40 P2 C47 C50 -116.2(2) . . . . ?
C40 P2 C41 C42 -44.3(2) . . . . ?
C40 P2 C41 C46 136.51(19) . . . . ?
C40 C35 C36 C37 0.2(4) . . . . ?
C40 C39 C38 C37 -0.1(4) . . . . ?
C41 P2 C47 O4 -49.16(18) . . . . ?
C41 P2 C47 C50 131.2(2) . . . . ?
C41 P2 C40 C35 -41.8(2) . . . . ?
C41 P2 C40 C39 146.02(19) . . . . ?
C41 C42 C43 C44 -0.1(4) . . . . ?
C41 C46 C45 C44 -0.5(4) . . . . ?
C63 C56 C55 C48 174.9(2) . . . . ?
C63 C56 C57 C58 117.0(2) . . . . ?
C63 C56 C57 C62 -63.1(3) . . . . ?
C63 C68 C67 C66 0.2(3) . . . . ?
C63 C64 C65 C66 -0.5(4) . . . . ?
C50 C49 C48 O4 1.1(2) . . . . ?
C50 C49 C48 C55 -179.9(2) . . . . ?
C50 C49 C54 C53 -0.7(3) . . . . ?
C50 C51 C52 C53 -0.7(3) . . . . ?
C48 O4 C47 P2 -179.91(14) . . . . ?
C48 O4 C47 C50 -0.2(2) . . . . ?
C48 C49 C50 C47 -1.2(2) . . . . ?
C48 C49 C50 C51 178.25(19) . . . . ?
C48 C49 C54 C53 -178.7(2) . . . . ?
C56 C63 C68 C67 179.5(2) . . . . ?
C56 C63 C64 C65 -179.4(2) . . . . ?
C56 C57 C58 C59 179.2(2) . . . . ?
C56 C57 C62 C61 -178.6(2) . . . . ?
C55 C56 C57 C58 -61.0(3) . . . . ?
C55 C56 C57 C62 118.9(2) . . . . ?
C54 C49 C50 C47 -179.67(19) . . . . ?
C54 C49 C50 C51 -0.2(3) . . . . ?
C54 C49 C48 O4 179.3(2) . . . . ?
C54 C49 C48 C55 -1.7(4) . . . . ?
C54 C53 C52 C51 -0.2(4) . . . . ?
C57 C56 C55 C48 -7.2(3) . . . . ?
C57 C58 C59 C60 -0.1(4) . . . . ?
C57 C62 C61 C60 -0.9(4) . . . . ?
C35 C40 C39 C38 -0.1(4) . . . . ?
C39 C40 C35 C36 0.1(4) . . . . ?
C68 C63 C56 C55 -24.4(3) . . . . ?
C68 C63 C56 C57 157.6(2) . . . . ?
C68 C63 C64 C65 0.0(3) . . . . ?
C68 C67 C66 C65 -0.7(4) . . . . ?
C58 C57 C62 C61 1.3(3) . . . . ?
C58 C59 C60 C61 0.5(4) . . . . ?
C42 C41 C46 C45 1.1(4) . . . . ?
C42 C43 C44 C45 0.7(4) . . . . ?
C64 C63 C56 C55 154.9(2) . . . . ?
C64 C63 C56 C57 -23.1(3) . . . . ?
C64 C63 C68 C67 0.2(3) . . . . ?
C64 C65 C66 C67 0.9(4) . . . . ?
C62 C57 C58 C59 -0.7(3) . . . . ?
C62 C61 C60 C59 0.0(4) . . . . ?
C46 C41 C42 C43 -0.8(3) . . . . ?
C36 C37 C38 C39 0.4(4) . . . . ?
C43 C44 C45 C46 -0.4(4) . . . . ?
C38 C37 C36 C35 -0.4(4) . . . . ?
P1 C7 C8 C9 174.3(2) . . . . ?
P1 C7 C12 C11 -174.2(2) . . . . ?
P1 C1 C2 C3 -178.8(2) . . . . ?
P1 C1 C6 C5 179.8(2) . . . . ?
O2 C16 C21 C22 15.0(3) . . . . ?
O1 P1 C7 C8 -73.6(2) . . . . ?
O1 P1 C7 C12 100.8(2) . . . . ?
O1 P1 C13 O2 163.47(16) . . . . ?
O1 P1 C13 C14 -22.7(2) . . . . ?
O1 P1 C1 C2 -10.3(2) . . . . ?
O1 P1 C1 C6 170.4(2) . . . . ?
C15 C14 C13 P1 -176.14(16) . . . . ?
C15 C14 C13 O2 -1.7(2) . . . . ?
C15 C14 C20 C19 -0.5(3) . . . . ?
C15 C16 C21 C22 -167.0(2) . . . . ?
C15 C17 C18 C19 0.7(3) . . . . ?
C14 C15 C16 O2 -0.7(2) . . . . ?
C14 C15 C16 C21 -178.8(2) . . . . ?
C14 C15 C17 C18 -0.6(3) . . . . ?
C14 C20 C19 C18 0.6(3) . . . . ?
C7 P1 C13 O2 -72.86(19) . . . . ?
C7 P1 C13 C14 101.0(2) . . . . ?
C7 P1 C1 C2 -135.15(19) . . . . ?
C7 P1 C1 C6 45.6(2) . . . . ?
C7 C8 C9 C10 0.3(4) . . . . ?
C7 C12 C11 C10 -0.1(4) . . . . ?
C13 P1 C7 C8 165.42(19) . . . . ?
C13 P1 C7 C12 -20.2(2) . . . . ?
C13 P1 C1 C2 111.3(2) . . . . ?
C13 P1 C1 C6 -68.0(2) . . . . ?
C13 O2 C16 C15 -0.4(2) . . . . ?
C13 O2 C16 C21 178.00(18) . . . . ?
C13 C14 C20 C19 -179.2(2) . . . . ?
C22 C23 C28 C27 -179.6(2) . . . . ?
C22 C23 C24 C25 179.6(2) . . . . ?
C22 C29 C34 C33 178.7(2) . . . . ?
C22 C29 C30 C31 -179.2(2) . . . . ?
C23 C22 C21 C16 -170.6(2) . . . . ?
C23 C22 C29 C34 -127.7(2) . . . . ?
C23 C22 C29 C30 51.0(3) . . . . ?
C23 C28 C27 C26 0.3(4) . . . . ?
C23 C24 C25 C26 -0.2(4) . . . . ?
C16 O2 C13 P1 176.20(15) . . . . ?
C16 O2 C13 C14 1.3(2) . . . . ?
C16 C15 C14 C13 1.4(2) . . . . ?
C16 C15 C14 C20 -177.61(19) . . . . ?
C16 C15 C17 C18 176.9(2) . . . . ?
C21 C22 C23 C28 -151.8(2) . . . . ?
C21 C22 C23 C24 28.6(3) . . . . ?
C21 C22 C29 C34 50.6(3) . . . . ?
C21 C22 C29 C30 -130.7(2) . . . . ?
C29 C22 C23 C28 26.6(3) . . . . ?
C29 C22 C23 C24 -153.1(2) . . . . ?
C29 C22 C21 C16 11.1(4) . . . . ?
C29 C34 C33 C32 0.5(4) . . . . ?
C29 C30 C31 C32 0.5(4) . . . . ?
C17 C15 C14 C13 179.54(19) . . . . ?
C17 C15 C14 C20 0.5(3) . . . . ?
C17 C15 C16 O2 -178.4(2) . . . . ?
C17 C15 C16 C21 3.4(4) . . . . ?
C1 P1 C7 C8 50.4(2) . . . . ?
C1 P1 C7 C12 -135.2(2) . . . . ?
C1 P1 C13 O2 40.1(2) . . . . ?
C1 P1 C13 C14 -146.0(2) . . . . ?
C1 C2 C3 C4 -1.3(4) . . . . ?
C1 C6 C5 C4 -0.9(4) . . . . ?
C8 C7 C12 C11 0.1(4) . . . . ?
C20 C14 C13 P1 2.7(4) . . . . ?
C20 C14 C13 O2 177.2(2) . . . . ?
C20 C19 C18 C17 -0.7(4) . . . . ?
C12 C7 C8 C9 -0.2(4) . . . . ?
C34 C29 C30 C31 -0.5(4) . . . . ?
C34 C33 C32 C31 -0.5(4) . . . . ?
C28 C23 C24 C25 -0.1(3) . . . . ?
C24 C23 C28 C27 0.0(3) . . . . ?
C24 C25 C26 C27 0.6(4) . . . . ?
C25 C26 C27 C28 -0.7(4) . . . . ?
C30 C29 C34 C33 0.0(4) . . . . ?
C30 C31 C32 C33 0.0(4) . . . . ?
C11 C10 C9 C8 -0.3(4) . . . . ?
C2 C1 C6 C5 0.6(4) . . . . ?
C2 C3 C4 C5 0.9(5) . . . . ?
C9 C10 C11 C12 0.2(4) . . . . ?
C6 C1 C2 C3 0.5(4) . . . . ?
C6 C5 C4 C3 0.2(5) . . . . ?
